data_7224236
loop_
_publ_author_name
'Kaur, Ramanpreet'
'Cherukuvada, Suryanarayan'
'Managutti, Praveen B.'
'Row, Tayur N. Guru'

_publ_section_title
;
 A gallic acid--succinimide co-crystal landscape: polymorphism,
 pseudopolymorphism, variable stoichiometry co-crystals and concomitant
 growth of non-solvated and solvated co-crystals
;
_journal_issue 18
_journal_name_full CrystEngComm
_journal_page_first 3191
_journal_paper_doi 10.1039/C5CE01965F
_journal_volume 18
_journal_year 2016
_chemical_compound_source 'see text'
_chemical_formula_moiety '3(C7 H6 O5), C4 H6 O2, 3(C4 H5 N O2)'
_chemical_formula_sum 'C37 H39 N3 O23'
_chemical_formula_weight 893.71
_chemical_name_systematic '331 GASM EtOAc solvate'
_space_group_IT_number 2
_symmetry_cell_setting triclinic
_symmetry_Int_Tables_number 2
_symmetry_space_group_name_Hall '-P 1'
_symmetry_space_group_name_H-M 'P -1'
_atom_sites_solution_hydrogens mixed
_audit_block_doi 10.5517/cc1jg59g
_audit_update_record
;
2016-01-21 deposited with the CCDC.
2016-02-11 downloaded from the CCDC.
;
_cell_angle_alpha 79.362(4)
_cell_angle_beta 85.337(3)
_cell_angle_gamma 79.211(3)
_cell_formula_units_Z 2
_cell_length_a 9.1318(4)
_cell_length_b 14.0453(6)
_cell_length_c 15.5062(7)
_cell_measurement_reflns_used 4563
_cell_measurement_temperature 110(2)
_cell_measurement_theta_max 27.3640
_cell_measurement_theta_min 2.6640
_cell_volume 1917.82(15)
_computing_cell_refinement
;
CrysAlisPro, Agilent Technologies,
Version 1.171.36.24 (release 03-12-2012 CrysAlis171 .NET)
(compiled Dec  3 2012,18:21:49)
;
_computing_data_collection
;
CrysAlisPro, Agilent Technologies,
Version 1.171.36.24 (release 03-12-2012 CrysAlis171 .NET)
(compiled Dec  3 2012,18:21:49)
;
_computing_data_reduction
;
CrysAlisPro, Agilent Technologies,
Version 1.171.36.24 (release 03-12-2012 CrysAlis171 .NET)
(compiled Dec  3 2012,18:21:49)
;
_computing_publication_material 'PLATON (Spek, 2003)'
_diffrn_ambient_temperature 110(2)
_diffrn_measured_fraction_theta_full 0.999
_diffrn_measured_fraction_theta_max 0.999
_diffrn_measurement_device_type 'Xcalibur, Eos, Nova'
_diffrn_radiation_monochromator mirror
_diffrn_radiation_probe x-ray
_diffrn_radiation_source 'Mova (Mo) X-ray Source'
_diffrn_radiation_type 'Mo K\a'
_diffrn_radiation_wavelength 0.71073
_diffrn_reflns_av_R_equivalents 0.0405
_diffrn_reflns_av_unetI/netI 0.0472
_diffrn_reflns_Laue_measured_fraction_full 0.999
_diffrn_reflns_Laue_measured_fraction_max 0.999
_diffrn_reflns_limit_h_max 11
_diffrn_reflns_limit_h_min -11
_diffrn_reflns_limit_k_max 18
_diffrn_reflns_limit_k_min -18
_diffrn_reflns_limit_l_max 20
_diffrn_reflns_limit_l_min -20
_diffrn_reflns_number 27372
_diffrn_reflns_point_group_measured_fraction_full 0.999
_diffrn_reflns_point_group_measured_fraction_max 0.999
_diffrn_reflns_reduction_process
;
;
_diffrn_reflns_theta_full 26.000
_diffrn_reflns_theta_max 27.485
_diffrn_reflns_theta_min 2.493
_exptl_absorpt_coefficient_mu 0.131
_exptl_absorpt_correction_T_max 1.00000
_exptl_absorpt_correction_T_min 0.84129
_exptl_absorpt_correction_type multi-scan
_exptl_absorpt_process_details
;
CrysAlisPro, Agilent Technologies,
Version 1.171.36.24 (release 03-12-2012 CrysAlis171 .NET)
(compiled Dec  3 2012,18:21:49)
Empirical absorption correction using spherical harmonics,
 implemented in SCALE3 ABSPACK scaling algorithm.
;
_exptl_crystal_colour colourless
_exptl_crystal_density_diffrn 1.548
_exptl_crystal_density_method 'Not Measured'
_exptl_crystal_description block
_exptl_crystal_F_000 932
_exptl_crystal_recrystallization_method 'Re-crystallisation from solvent: '
_exptl_crystal_size_max 0.330
_exptl_crystal_size_mid 0.300
_exptl_crystal_size_min 0.250
_refine_diff_density_max 0.532
_refine_diff_density_min -0.483
_refine_diff_density_rms 0.065
_refine_ls_extinction_method none
_refine_ls_goodness_of_fit_ref 1.019
_refine_ls_hydrogen_treatment mixed
_refine_ls_matrix_type full
_refine_ls_number_parameters 629
_refine_ls_number_reflns 8795
_refine_ls_number_restraints 1
_refine_ls_restrained_S_all 1.019
_refine_ls_R_factor_all 0.1053
_refine_ls_R_factor_gt 0.0591
_refine_ls_shift/su_max 0.001
_refine_ls_shift/su_mean 0.000
_refine_ls_structure_factor_coef Fsqd
_refine_ls_weighting_details
;
 w=1/[\s^2^(Fo^2^)+(0.0840P)^2^+0.5506P]
 where P=(Fo^2^+2Fc^2^)/3
;
_refine_ls_weighting_scheme calc
_refine_ls_wR_factor_gt 0.1542
_refine_ls_wR_factor_ref 0.1873
_reflns_number_gt 5136
_reflns_number_total 8795
_reflns_threshold_expression 'I > 2\s(I)'
_cod_data_source_file c5ce01965f1.cif
_cod_data_source_block smv
_cod_depositor_comments
;
The following automatic conversions were performed:

'_symmetry_cell_setting' value 'Triclinic' changed to 'triclinic'
according to
/usr/data/users/saulius/crontab/automatic-downloads/rss-feeds/RSC/lib/dictionaries/cif_core.dic
dictionary named 'cif_core.dic' version 2.4.2 from 2011-04-26.

Automatic conversion script
Id: cif_fix_values 4268 2015-11-12 08:31:59Z antanas 

 Adding full bibliography for 7224231--7224237.cif.
;
_cod_database_code 7224236

loop_
_symmetry_equiv_pos_site_id
_symmetry_equiv_pos_as_xyz
1 x,y,z
2 -x,-y,-z

loop_
_atom_site_label
_atom_site_type_symbol
_atom_site_fract_x
_atom_site_fract_y
_atom_site_fract_z
_atom_site_U_iso_or_equiv
_atom_site_adp_type
_atom_site_occupancy
_atom_site_site_symmetry_order
_atom_site_calc_flag
_atom_site_refinement_flags_posn
_atom_site_refinement_flags_adp
_atom_site_refinement_flags_occupancy
C1 C 0.4345(2) 0.18347(16) 0.50207(14) 0.0179(5) Uani 1 1 d . . .
C2 C 0.5791(2) 0.17987(16) 0.46492(14) 0.0178(5) Uani 1 1 d . . .
H2 H 0.6551 0.1253 0.4835 0.021 Uiso 1 1 calc R U .
C3 C 0.6109(2) 0.25702(16) 0.40043(14) 0.0162(5) Uani 1 1 d . . .
C4 C 0.4982(2) 0.33619(15) 0.37230(14) 0.0158(5) Uani 1 1 d . . .
C5 C 0.3545(2) 0.33866(15) 0.41061(14) 0.0164(5) Uani 1 1 d . . .
C6 C 0.3214(2) 0.26289(16) 0.47515(14) 0.0174(5) Uani 1 1 d . . .
H6 H 0.2232 0.2647 0.5009 0.021 Uiso 1 1 calc R U .
C7 C 0.3944(2) 0.10358(16) 0.57175(14) 0.0182(5) Uani 1 1 d . . .
C8 C 0.7579(2) 0.17531(16) 0.17275(14) 0.0169(5) Uani 1 1 d . . .
C9 C 0.9039(2) 0.17030(15) 0.13724(14) 0.0172(5) Uani 1 1 d . . .
H9 H 0.9785 0.1154 0.1570 0.021 Uiso 1 1 calc R U .
C10 C 0.9394(2) 0.24627(15) 0.07274(14) 0.0156(4) Uani 1 1 d . . .
C11 C 0.8285(2) 0.32664(15) 0.04361(14) 0.0163(5) Uani 1 1 d . . .
C12 C 0.6837(2) 0.33025(16) 0.07998(15) 0.0180(5) Uani 1 1 d . . .
C13 C 0.6467(2) 0.25553(16) 0.14391(14) 0.0183(5) Uani 1 1 d . . .
H13 H 0.5473 0.2583 0.1681 0.022 Uiso 1 1 calc R U .
C14 C 0.7167(2) 0.09665(16) 0.24349(14) 0.0187(5) Uani 1 1 d . . .
C15 C 0.9015(2) -0.17774(16) 0.16298(14) 0.0167(5) Uani 1 1 d . . .
C16 C 0.7559(2) -0.17333(16) 0.19956(14) 0.0176(5) Uani 1 1 d . . .
H16 H 0.6812 -0.1178 0.1817 0.021 Uiso 1 1 calc R U .
C17 C 0.7219(2) -0.25146(16) 0.26262(14) 0.0165(5) Uani 1 1 d . . .
C18 C 0.8326(2) -0.33230(15) 0.28915(14) 0.0167(5) Uani 1 1 d . . .
C19 C 0.9774(2) -0.33524(15) 0.25194(14) 0.0171(5) Uani 1 1 d . . .
C20 C 1.0124(2) -0.25820(16) 0.18934(14) 0.0172(5) Uani 1 1 d . . .
H20 H 1.1112 -0.2601 0.1645 0.021 Uiso 1 1 calc R U .
C21 C 0.9430(2) -0.09812(16) 0.09378(14) 0.0183(5) Uani 1 1 d . . .
C22 C 0.6895(2) 0.63247(16) 0.10060(14) 0.0173(5) Uani 1 1 d . . .
C23 C 0.5837(2) 0.72264(16) 0.05998(15) 0.0195(5) Uani 1 1 d . . .
H23B H 0.5712 0.7214 -0.0026 0.023 Uiso 1 1 calc R U .
H23A H 0.6207 0.7834 0.0642 0.023 Uiso 1 1 calc R U .
C24 C 0.4363(2) 0.71701(16) 0.11388(14) 0.0200(5) Uani 1 1 d . . .
H24A H 0.4113 0.7712 0.1482 0.024 Uiso 1 1 calc R U .
H24B H 0.3536 0.7209 0.0752 0.024 Uiso 1 1 calc R U .
C25 C 0.4635(2) 0.61887(16) 0.17369(14) 0.0168(5) Uani 1 1 d . . .
C26 C 1.1983(2) 0.39204(16) 0.14927(14) 0.0169(5) Uani 1 1 d . . .
C27 C 1.2239(2) 0.29795(16) 0.21384(14) 0.0189(5) Uani 1 1 d . . .
H04A H 1.3029 0.2982 0.2538 0.023 Uiso 1 1 calc R U .
H04B H 1.2534 0.2409 0.1832 0.023 Uiso 1 1 calc R U .
C28 C 1.0736(2) 0.29391(16) 0.26478(14) 0.0176(5) Uani 1 1 d . . .
H05A H 1.0379 0.2324 0.2614 0.021 Uiso 1 1 calc R U .
H05B H 1.0819 0.2976 0.3273 0.021 Uiso 1 1 calc R U .
C29 C 0.9696(2) 0.38256(16) 0.22022(14) 0.0180(5) Uani 1 1 d . . .
C30 C 0.8662(2) 0.38870(16) 0.48619(14) 0.0163(5) Uani 1 1 d . . .
C31 C 0.8950(2) 0.29498(16) 0.55174(14) 0.0190(5) Uani 1 1 d . . .
H31A H 0.9761 0.2961 0.5900 0.023 Uiso 1 1 calc R U .
H31B H 0.9229 0.2374 0.5217 0.023 Uiso 1 1 calc R U .
C35 C 1.3388(3) 0.0214(2) 0.1423(2) 0.0465(8) Uani 1 1 d . . .
H35C H 1.3790 -0.0260 0.1035 0.070 Uiso 1 1 calc R U .
H35B H 1.4199 0.0504 0.1585 0.070 Uiso 1 1 calc R U .
H35A H 1.2642 0.0734 0.1117 0.070 Uiso 1 1 calc R U .
C33 C 0.7475(2) 0.29131(16) 0.60506(14) 0.0189(5) Uani 1 1 d . . .
H33B H 0.7115 0.2295 0.6033 0.023 Uiso 1 1 calc R U .
H33A H 0.7591 0.2957 0.6671 0.023 Uiso 1 1 calc R U .
C34 C 0.6413(2) 0.37877(15) 0.56196(14) 0.0158(5) Uani 1 1 d . . .
C36 C 1.2665(3) -0.0308(2) 0.22438(19) 0.0395(7) Uani 1 1 d . . .
C37 C 1.1511(3) 0.00596(18) 0.35936(19) 0.0336(6) Uani 1 1 d . . .
C38 C 1.1053(3) 0.0823(2) 0.41573(18) 0.0414(7) Uani 1 1 d . . .
H38C H 1.1799 0.1253 0.4087 0.062 Uiso 1 1 calc R U .
H38A H 1.0974 0.0504 0.4773 0.062 Uiso 1 1 calc R U .
H38B H 1.0083 0.1214 0.3984 0.062 Uiso 1 1 calc R U .
N1 N 1.0501(2) 0.43382(14) 0.15465(13) 0.0177(4) Uani 1 1 d . . .
N2 N 0.7187(2) 0.42994(14) 0.49427(12) 0.0172(4) Uani 1 1 d . . .
N3 N 0.6110(2) 0.57753(14) 0.16453(13) 0.0183(4) Uani 1 1 d . . .
O1 O 0.26526(17) 0.10272(12) 0.60030(10) 0.0242(4) Uani 1 1 d . . .
O2 O 0.50792(18) 0.03412(12) 0.59976(11) 0.0243(4) Uani 1 1 d . . .
O3 O 0.75339(17) 0.25522(12) 0.36486(11) 0.0206(4) Uani 1 1 d . . .
O4 O 0.53428(18) 0.40926(12) 0.30817(11) 0.0224(4) Uani 1 1 d . . .
O5 O 0.25407(18) 0.42052(11) 0.37849(11) 0.0216(4) Uani 1 1 d . . .
O6 O 1.08297(17) 0.24216(12) 0.03918(11) 0.0212(4) Uani 1 1 d . . .
O7 O 0.86820(18) 0.39995(12) -0.01904(11) 0.0232(4) Uani 1 1 d . . .
O8 O 0.58660(18) 0.41329(12) 0.04623(11) 0.0243(4) Uani 1 1 d . . .
O9 O 0.58657(17) 0.09566(12) 0.27028(10) 0.0238(4) Uani 1 1 d . . .
O10 O 0.83003(18) 0.02940(12) 0.27411(11) 0.0245(4) Uani 1 1 d . . .
O11 O 1.07321(17) -0.09716(12) 0.06637(10) 0.0233(4) Uani 1 1 d . . .
O12 O 0.82997(18) -0.02987(12) 0.06372(11) 0.0231(4) Uani 1 1 d D . .
O13 O 0.57918(17) -0.24828(12) 0.29698(11) 0.0212(4) Uani 1 1 d . . .
O14 O 0.79392(18) -0.40608(12) 0.35109(11) 0.0229(4) Uani 1 1 d . . .
O15 O 1.07576(18) -0.41873(11) 0.28267(11) 0.0225(4) Uani 1 1 d . . .
O16 O 0.37207(17) 0.58083(11) 0.22389(10) 0.0224(4) Uani 1 1 d . . .
O17 O 0.82174(17) 0.60873(12) 0.08127(10) 0.0234(4) Uani 1 1 d . . .
O18 O 0.83734(17) 0.40725(12) 0.23781(10) 0.0226(4) Uani 1 1 d . . .
O19 O 1.29089(16) 0.42819(11) 0.09850(10) 0.0225(4) Uani 1 1 d . . .
O20 O 0.95665(16) 0.42448(11) 0.43327(10) 0.0210(4) Uani 1 1 d . . .
O21 O 0.50963(17) 0.40267(11) 0.58134(10) 0.0222(4) Uani 1 1 d . . .
O25 O 1.21300(19) 0.04148(12) 0.28045(12) 0.0343(5) Uani 1 1 d . . .
O26 O 1.1325(2) -0.07706(15) 0.38051(14) 0.0396(5) Uiso 0.9 1 d . . P
O26A O 1.299(2) -0.1034(16) 0.2370(14) 0.046(5) Uiso 0.1 1 d . . P
H1N H 1.008(3) 0.485(2) 0.1252(18) 0.032(8) Uiso 1 1 d . . .
H2N H 0.673(4) 0.480(2) 0.461(2) 0.054(10) Uiso 1 1 d . . .
H2O H 0.471(4) -0.013(3) 0.640(2) 0.078(13) Uiso 1 1 d . . .
H3N H 0.655(3) 0.523(2) 0.196(2) 0.050(9) Uiso 1 1 d . . .
H3O H 0.760(4) 0.303(3) 0.326(2) 0.072(12) Uiso 1 1 d . . .
H4O H 0.455(4) 0.452(3) 0.300(2) 0.060(11) Uiso 1 1 d . . .
H5O H 0.169(3) 0.418(2) 0.4022(19) 0.042(9) Uiso 1 1 d . . .
H6O H 1.090(3) 0.290(2) 0.003(2) 0.048(10) Uiso 1 1 d . . .
H7O H 0.791(4) 0.442(3) -0.026(2) 0.064(11) Uiso 1 1 d . . .
H8O H 0.500(3) 0.4125(19) 0.0698(17) 0.030(8) Uiso 1 1 d . . .
H10O H 0.796(5) -0.009(3) 0.314(3) 0.094(15) Uiso 1 1 d . . .
H12O H 0.864(4) 0.010(2) 0.0211(18) 0.076(13) Uiso 1 1 d D . .
H13O H 0.570(4) -0.295(3) 0.331(2) 0.073(13) Uiso 1 1 d . . .
H14O H 0.870(4) -0.452(3) 0.356(2) 0.068(12) Uiso 1 1 d . . .
H15O H 1.164(3) -0.416(2) 0.2597(19) 0.039(8) Uiso 1 1 d . . .

loop_
_atom_site_aniso_label
_atom_site_aniso_U_11
_atom_site_aniso_U_22
_atom_site_aniso_U_33
_atom_site_aniso_U_23
_atom_site_aniso_U_13
_atom_site_aniso_U_12
C1 0.0194(12) 0.0203(11) 0.0136(11) 0.0000(9) -0.0007(9) -0.0055(9)
C2 0.0174(11) 0.0182(11) 0.0169(11) -0.0022(9) -0.0010(9) -0.0017(9)
C3 0.0113(11) 0.0222(11) 0.0141(11) -0.0025(9) 0.0003(8) -0.0017(9)
C4 0.0171(11) 0.0159(10) 0.0141(11) 0.0001(9) 0.0003(9) -0.0049(9)
C5 0.0140(11) 0.0164(11) 0.0179(11) -0.0011(9) -0.0010(9) -0.0025(9)
C6 0.0142(11) 0.0200(11) 0.0182(11) -0.0029(9) 0.0012(9) -0.0050(9)
C7 0.0173(11) 0.0207(11) 0.0165(11) -0.0019(9) -0.0006(9) -0.0042(9)
C8 0.0175(11) 0.0190(11) 0.0151(11) -0.0030(9) -0.0008(9) -0.0056(9)
C9 0.0151(11) 0.0177(11) 0.0176(11) -0.0006(9) -0.0008(9) -0.0023(9)
C10 0.0128(11) 0.0185(11) 0.0147(11) -0.0020(9) 0.0011(8) -0.0027(8)
C11 0.0169(11) 0.0155(10) 0.0153(11) 0.0010(9) 0.0007(9) -0.0042(9)
C12 0.0151(11) 0.0174(11) 0.0206(12) -0.0019(9) -0.0030(9) -0.0014(9)
C13 0.0134(11) 0.0213(11) 0.0195(12) -0.0024(9) 0.0009(9) -0.0032(9)
C14 0.0174(12) 0.0211(11) 0.0177(11) -0.0012(9) -0.0013(9) -0.0056(9)
C15 0.0192(11) 0.0181(11) 0.0134(11) -0.0014(9) -0.0010(9) -0.0061(9)
C16 0.0167(11) 0.0176(11) 0.0168(11) 0.0007(9) -0.0014(9) -0.0022(9)
C17 0.0120(11) 0.0203(11) 0.0174(11) -0.0033(9) 0.0023(8) -0.0043(9)
C18 0.0168(11) 0.0169(11) 0.0155(11) 0.0016(9) 0.0004(9) -0.0053(9)
C19 0.0154(11) 0.0157(11) 0.0182(11) 0.0000(9) -0.0018(9) -0.0003(9)
C20 0.0134(11) 0.0198(11) 0.0178(11) -0.0014(9) 0.0023(9) -0.0048(9)
C21 0.0197(12) 0.0207(11) 0.0149(11) -0.0018(9) -0.0012(9) -0.0055(9)
C22 0.0151(11) 0.0202(11) 0.0165(11) -0.0022(9) -0.0002(9) -0.0038(9)
C23 0.0179(11) 0.0210(11) 0.0180(11) 0.0020(9) -0.0010(9) -0.0044(9)
C24 0.0168(12) 0.0228(12) 0.0176(12) 0.0000(10) 0.0002(9) -0.0002(9)
C25 0.0135(11) 0.0207(11) 0.0161(11) -0.0034(9) 0.0009(9) -0.0027(9)
C26 0.0132(11) 0.0209(11) 0.0168(11) -0.0041(9) 0.0000(9) -0.0031(9)
C27 0.0154(11) 0.0197(11) 0.0192(12) 0.0002(9) -0.0011(9) 0.0000(9)
C28 0.0171(11) 0.0192(11) 0.0150(11) 0.0011(9) 0.0009(9) -0.0043(9)
C29 0.0153(11) 0.0224(12) 0.0165(11) -0.0031(9) 0.0007(9) -0.0048(9)
C30 0.0121(11) 0.0205(11) 0.0165(11) -0.0035(9) -0.0004(8) -0.0030(9)
C31 0.0147(11) 0.0219(12) 0.0176(11) -0.0008(9) -0.0003(9) 0.0008(9)
C35 0.0402(18) 0.0501(18) 0.0501(19) -0.0198(16) -0.0136(15) 0.0052(14)
C33 0.0160(11) 0.0203(11) 0.0169(11) 0.0031(9) 0.0001(9) -0.0009(9)
C34 0.0154(11) 0.0158(11) 0.0153(11) -0.0010(9) 0.0013(9) -0.0029(8)
C36 0.0483(18) 0.0324(16) 0.0376(17) -0.0116(14) -0.0091(14) 0.0021(13)
C37 0.0296(14) 0.0257(13) 0.0422(16) 0.0111(12) -0.0143(12) -0.0080(11)
C38 0.0510(19) 0.0354(16) 0.0344(16) 0.0062(13) -0.0113(14) -0.0071(13)
N1 0.0137(10) 0.0164(10) 0.0193(10) 0.0039(8) 0.0013(8) -0.0009(8)
N2 0.0133(9) 0.0165(9) 0.0186(10) 0.0022(8) 0.0012(8) -0.0008(7)
N3 0.0138(10) 0.0177(10) 0.0213(10) 0.0013(8) 0.0013(8) -0.0026(8)
O1 0.0190(9) 0.0296(9) 0.0209(9) 0.0061(7) 0.0003(7) -0.0076(7)
O2 0.0203(9) 0.0239(9) 0.0241(9) 0.0079(7) -0.0012(7) -0.0042(7)
O3 0.0134(8) 0.0235(9) 0.0211(9) 0.0031(7) 0.0036(6) -0.0018(7)
O4 0.0159(8) 0.0194(8) 0.0263(9) 0.0066(7) 0.0053(7) -0.0020(7)
O5 0.0122(8) 0.0199(8) 0.0281(9) 0.0035(7) 0.0020(7) -0.0002(7)
O6 0.0126(8) 0.0225(9) 0.0236(9) 0.0044(7) 0.0024(7) -0.0005(6)
O7 0.0155(8) 0.0206(8) 0.0269(9) 0.0084(7) 0.0045(7) -0.0015(7)
O8 0.0128(8) 0.0219(9) 0.0317(10) 0.0052(7) 0.0043(7) 0.0014(7)
O9 0.0190(9) 0.0267(9) 0.0231(9) 0.0057(7) 0.0004(7) -0.0081(7)
O10 0.0203(9) 0.0237(9) 0.0250(9) 0.0077(8) -0.0019(7) -0.0035(7)
O11 0.0180(9) 0.0267(9) 0.0226(9) 0.0051(7) 0.0006(7) -0.0073(7)
O12 0.0201(9) 0.0216(9) 0.0235(9) 0.0071(7) -0.0005(7) -0.0041(7)
O13 0.0138(8) 0.0228(9) 0.0231(9) 0.0027(7) 0.0036(7) -0.0018(7)
O14 0.0174(8) 0.0176(8) 0.0280(9) 0.0073(7) 0.0058(7) -0.0025(7)
O15 0.0116(8) 0.0199(8) 0.0301(10) 0.0050(7) 0.0038(7) 0.0011(7)
O16 0.0149(8) 0.0240(9) 0.0258(9) 0.0004(7) 0.0040(7) -0.0036(6)
O17 0.0143(8) 0.0274(9) 0.0256(9) 0.0009(7) 0.0023(7) -0.0033(7)
O18 0.0147(8) 0.0259(9) 0.0240(9) 0.0015(7) 0.0031(7) -0.0032(7)
O19 0.0138(8) 0.0237(9) 0.0260(9) 0.0026(7) 0.0044(7) -0.0026(6)
O20 0.0143(8) 0.0223(8) 0.0231(9) 0.0019(7) 0.0041(7) -0.0025(6)
O21 0.0142(8) 0.0239(8) 0.0242(9) 0.0019(7) 0.0045(7) -0.0006(6)
O25 0.0351(11) 0.0293(10) 0.0373(11) -0.0019(8) -0.0080(8) -0.0040(8)

loop_
_atom_type_symbol
_atom_type_description
_atom_type_scat_dispersion_real
_atom_type_scat_dispersion_imag
_atom_type_scat_source
O O 0.0106 0.0060 'International Tables Vol C Tables 4.2.6.8 and 6.1.1.4'
N N 0.0061 0.0033 'International Tables Vol C Tables 4.2.6.8 and 6.1.1.4'
H H 0.0000 0.0000 'International Tables Vol C Tables 4.2.6.8 and 6.1.1.4'
C C 0.0033 0.0016 'International Tables Vol C Tables 4.2.6.8 and 6.1.1.4'

loop_
_geom_angle_atom_site_label_1
_geom_angle_atom_site_label_2
_geom_angle_atom_site_label_3
_geom_angle
C2 C1 C6 121.1(2)
C2 C1 C7 121.5(2)
C6 C1 C7 117.4(2)
C3 C2 C1 119.2(2)
C3 C2 H2 120.4
C1 C2 H2 120.4
O3 C3 C2 119.64(19)
O3 C3 C4 120.22(19)
C2 C3 C4 120.14(19)
O4 C4 C5 122.22(19)
O4 C4 C3 117.98(19)
C5 C4 C3 119.8(2)
O5 C5 C6 124.84(19)
O5 C5 C4 114.46(19)
C6 C5 C4 120.70(19)
C5 C6 C1 119.1(2)
C5 C6 H6 120.5
C1 C6 H6 120.5
O1 C7 O2 123.2(2)
O1 C7 C1 121.9(2)
O2 C7 C1 114.90(19)
C9 C8 C13 120.9(2)
C9 C8 C14 120.93(19)
C13 C8 C14 118.12(19)
C10 C9 C8 119.4(2)
C10 C9 H9 120.3
C8 C9 H9 120.3
O6 C10 C9 119.35(19)
O6 C10 C11 120.76(19)
C9 C10 C11 119.88(19)
O7 C11 C12 122.18(19)
O7 C11 C10 118.02(19)
C12 C11 C10 119.8(2)
O8 C12 C13 125.1(2)
O8 C12 C11 113.85(19)
C13 C12 C11 121.1(2)
C12 C13 C8 118.9(2)
C12 C13 H13 120.5
C8 C13 H13 120.5
O9 C14 O10 123.6(2)
O9 C14 C8 121.7(2)
O10 C14 C8 114.66(19)
C20 C15 C16 121.0(2)
C20 C15 C21 117.6(2)
C16 C15 C21 121.4(2)
C17 C16 C15 119.1(2)
C17 C16 H16 120.5
C15 C16 H16 120.5
O13 C17 C16 119.18(19)
O13 C17 C18 120.75(19)
C16 C17 C18 120.07(19)
O14 C18 C19 122.28(19)
O14 C18 C17 117.75(19)
C19 C18 C17 119.97(19)
O15 C19 C20 125.02(19)
O15 C19 C18 114.54(19)
C20 C19 C18 120.44(19)
C19 C20 C15 119.4(2)
C19 C20 H20 120.3
C15 C20 H20 120.3
O11 C21 O12 123.2(2)
O11 C21 C15 121.9(2)
O12 C21 C15 114.86(19)
O17 C22 N3 123.9(2)
O17 C22 C23 127.6(2)
N3 C22 C23 108.44(18)
C22 C23 C24 104.45(17)
C22 C23 H23B 110.9
C24 C23 H23B 110.9
C22 C23 H23A 110.9
C24 C23 H23A 110.9
H23B C23 H23A 108.9
C25 C24 C23 104.63(17)
C25 C24 H24A 110.8
C23 C24 H24A 110.8
C25 C24 H24B 110.8
C23 C24 H24B 110.8
H24A C24 H24B 108.9
O16 C25 N3 124.3(2)
O16 C25 C24 126.91(19)
N3 C25 C24 108.82(18)
O19 C26 N1 123.7(2)
O19 C26 C27 127.33(19)
N1 C26 C27 108.96(18)
C26 C27 C28 104.75(17)
C26 C27 H04A 110.8
C28 C27 H04A 110.8
C26 C27 H04B 110.8
C28 C27 H04B 110.8
H04A C27 H04B 108.9
C29 C28 C27 104.59(17)
C29 C28 H05A 110.8
C27 C28 H05A 110.8
C29 C28 H05B 110.8
C27 C28 H05B 110.8
H05A C28 H05B 108.9
O18 C29 N1 124.3(2)
O18 C29 C28 127.4(2)
N1 C29 C28 108.37(18)
O20 C30 N2 124.1(2)
O20 C30 C31 127.21(19)
N2 C30 C31 108.72(18)
C30 C31 C33 104.65(17)
C30 C31 H31A 110.8
C33 C31 H31A 110.8
C30 C31 H31B 110.8
C33 C31 H31B 110.8
H31A C31 H31B 108.9
C36 C35 H35C 109.5
C36 C35 H35B 109.5
H35C C35 H35B 109.5
C36 C35 H35A 109.5
H35C C35 H35A 109.5
H35B C35 H35A 109.5
C34 C33 C31 104.98(17)
C34 C33 H33B 110.8
C31 C33 H33B 110.8
C34 C33 H33A 110.8
C31 C33 H33A 110.8
H33B C33 H33A 108.8
O21 C34 N2 124.35(19)
O21 C34 C33 127.46(19)
N2 C34 C33 108.19(18)
O26A C36 O25 132.6(13)
O26A C36 C35 115.0(13)
O25 C36 C35 107.3(2)
O26 C37 O25 123.6(3)
O26 C37 C38 123.7(3)
O25 C37 C38 112.7(2)
C37 C38 H38C 109.5
C37 C38 H38A 109.5
H38C C38 H38A 109.5
C37 C38 H38B 109.5
H38C C38 H38B 109.5
H38A C38 H38B 109.5
C26 N1 C29 113.07(19)
C26 N1 H1N 127.5(19)
C29 N1 H1N 119.4(19)
C30 N2 C34 113.23(19)
C30 N2 H2N 127(2)
C34 N2 H2N 120(2)
C25 N3 C22 113.20(19)
C25 N3 H3N 125(2)
C22 N3 H3N 121(2)
C7 O2 H2O 108(2)
C3 O3 H3O 112(3)
C4 O4 H4O 106(2)
C5 O5 H5O 111(2)
C10 O6 H6O 110(2)
C11 O7 H7O 104(2)
C12 O8 H8O 110.9(18)
C14 O10 H10O 107(3)
C21 O12 H12O 108(2)
C17 O13 H13O 112(3)
C18 O14 H14O 106(2)
C19 O15 H15O 111.2(19)
C37 O25 C36 115.1(2)

loop_
_geom_bond_atom_site_label_1
_geom_bond_atom_site_label_2
_geom_bond_distance
C1 C2 1.393(3)
C1 C6 1.397(3)
C1 C7 1.484(3)
C2 C3 1.389(3)
C2 H2 0.9500
C3 O3 1.369(2)
C3 C4 1.397(3)
C4 O4 1.359(2)
C4 C5 1.393(3)
C5 O5 1.371(2)
C5 C6 1.379(3)
C6 H6 0.9500
C7 O1 1.227(3)
C7 O2 1.324(3)
C8 C9 1.395(3)
C8 C13 1.400(3)
C8 C14 1.485(3)
C9 C10 1.388(3)
C9 H9 0.9500
C10 O6 1.366(2)
C10 C11 1.400(3)
C11 O7 1.359(3)
C11 C12 1.391(3)
C12 O8 1.372(2)
C12 C13 1.376(3)
C13 H13 0.9500
C14 O9 1.228(3)
C14 O10 1.318(3)
C15 C20 1.392(3)
C15 C16 1.398(3)
C15 C21 1.482(3)
C16 C17 1.393(3)
C16 H16 0.9500
C17 O13 1.363(2)
C17 C18 1.395(3)
C18 O14 1.355(3)
C18 C19 1.395(3)
C19 O15 1.370(2)
C19 C20 1.381(3)
C20 H20 0.9500
C21 O11 1.231(3)
C21 O12 1.321(3)
C22 O17 1.219(2)
C22 N3 1.379(3)
C22 C23 1.510(3)
C23 C24 1.533(3)
C23 H23B 0.9900
C23 H23A 0.9900
C24 C25 1.503(3)
C24 H24A 0.9900
C24 H24B 0.9900
C25 O16 1.223(3)
C25 N3 1.370(3)
C26 O19 1.223(3)
C26 N1 1.373(3)
C26 C27 1.496(3)
C27 C28 1.532(3)
C27 H04A 0.9900
C27 H04B 0.9900
C28 C29 1.509(3)
C28 H05A 0.9900
C28 H05B 0.9900
C29 O18 1.216(3)
C29 N1 1.378(3)
C30 O20 1.225(3)
C30 N2 1.368(3)
C30 C31 1.502(3)
C31 C33 1.526(3)
C31 H31A 0.9900
C31 H31B 0.9900
C35 C36 1.514(4)
C35 H35C 0.9800
C35 H35B 0.9800
C35 H35A 0.9800
C33 C34 1.501(3)
C33 H33B 0.9900
C33 H33A 0.9900
C34 O21 1.215(2)
C34 N2 1.382(3)
C36 O26A 0.99(2)
C36 O25 1.448(3)
C37 O26 1.192(3)
C37 O25 1.354(3)
C37 C38 1.485(4)
C38 H38C 0.9800
C38 H38A 0.9800
C38 H38B 0.9800
N1 H1N 0.82(3)
N2 H2N 0.85(3)
N3 H3N 0.87(3)
O2 H2O 0.92(4)
O3 H3O 0.82(4)
O4 H4O 0.85(3)
O5 H5O 0.84(3)
O6 H6O 0.80(3)
O7 H7O 0.83(4)
O8 H8O 0.85(3)
O10 H10O 0.83(4)
O12 H12O 0.863(18)
O13 H13O 0.78(4)
O14 H14O 0.85(4)
O15 H15O 0.86(3)
